data_7251711
loop_
_publ_author_name
'Kataoka, Takayuki'
'Tsuchido, Yoshitaka'
'Kawai, Hidetoshi'

_publ_section_title
;
 Turn-off fluorescence sensing of benzenediols <i>via</i> guest-induced
 &#x3c0;-conjugation switching in bisimidazole-based hydrindacene
 allosteric receptors.
;
_journal_issue 3
_journal_name_full 'Physical chemistry chemical physics : PCCP'
_journal_page_first 2608
_journal_page_last 2614
_journal_paper_doi 10.1039/d5cp04027b
_journal_volume 28
_journal_year 2026
_chemical_formula_moiety 'C38 H38 N4 O8, 2(C H4 O)'
_chemical_formula_sum 'C40 H46 N4 O10'
_chemical_formula_weight 742.81
_chemical_name_common Bis(benzimidazolyl)hydrindacene
_chemical_name_systematic Benzimidazolyl_Hydrindacene
_space_group_crystal_system triclinic
_space_group_IT_number 2
_space_group_name_Hall '-P 1'
_space_group_name_H-M_alt 'P -1'
_atom_sites_solution_hydrogens geom
_atom_sites_solution_primary dual
_audit_block_doi 10.5517/ccdc.csd.cc2j23b2
_audit_creation_date 2024-01-15
_audit_creation_method
;
Olex2 1.5
(compiled 2021.11.18 svn.ra9532c28 for OlexSys, GUI svn.r6429)
;
_audit_update_record
;
2024-01-16 deposited with the CCDC.	2026-01-02 downloaded from the CCDC.
;
_cell_angle_alpha 104.498(4)
_cell_angle_beta 101.414(4)
_cell_angle_gamma 96.313(4)
_cell_formula_units_Z 1
_cell_length_a 7.8829(3)
_cell_length_b 10.3305(5)
_cell_length_c 11.6459(6)
_cell_measurement_reflns_used 5278
_cell_measurement_temperature 93
_cell_measurement_theta_max 75.6140
_cell_measurement_theta_min 4.0140
_cell_volume 887.21(8)
_computing_cell_refinement 'CrysAlisPro 1.171.42.91a (Rigaku OD, 2023)'
_computing_data_collection 'CrysAlisPro 1.171.42.91a (Rigaku OD, 2023)'
_computing_data_reduction 'CrysAlisPro 1.171.42.91a (Rigaku OD, 2023)'
_computing_molecular_graphics 'Olex2 1.5 (Dolomanov et al., 2009)'
_computing_publication_material 'Olex2 1.5 (Dolomanov et al., 2009)'
_computing_structure_refinement 'SHELXL 2019/3 (Sheldrick, 2015)'
_computing_structure_solution 'SHELXT  (Sheldrick, 2015)'
_diffrn_ambient_temperature 93
_diffrn_detector 'Hybrid Pixel Array Detector'
_diffrn_detector_area_resol_mean 10.0000
_diffrn_detector_type HyPix
_diffrn_measured_fraction_theta_full 0.993
_diffrn_measured_fraction_theta_max 0.951
_diffrn_measurement_details
;
List of Runs (angles in degrees, time in seconds):

  # Type    Start    End  Width  t~exp~   \w     \q     \k     \f   Frames
#--------------------------------------------------------------------------
  1  \w     58.00  92.00   0.50    0.12    --   47.66-135.00 -15.00   68
  2  \w     55.00 119.00   0.50    0.50    --  102.75-135.00 -15.00  128
  3  \w     41.00 110.00   0.50    0.50    --  102.75-125.00  90.00  138
  4  \w     82.00 116.00   0.50    0.50    --  102.75-134.00 164.00   68
  5  \w     25.00  96.00   0.50    0.12    --   47.66-134.00 164.00  142
  6  \w     58.00 102.00   0.50    0.50    --  102.75 -94.00-180.00   88
  7  \w     35.00  70.00   0.50    0.50    --  102.75 -61.00 -60.00   70
  8  \w     39.00  64.00   0.50    0.50    --  102.75 -61.00   0.00   50
  9  \w     36.00  71.00   0.50    0.50    --  102.75 -61.00-180.00   70
 10  \w     95.00 171.00   0.50    0.50    --  102.75  15.00-180.00  152
 11  \w     95.00 171.00   0.50    0.50    --  102.75  45.00-120.00  152
 12  \w    116.00 173.00   0.50    0.50    --  102.75  45.00 -90.00  114
 13  \w     62.00 118.00   0.50    0.12    --   47.66  77.00-150.00  112
 14  \w     35.00 117.00   0.50    0.12    --   47.66  57.00 -30.00  164
 15  \w     74.00 118.00   0.50    0.12    --   47.66 135.00  50.00   88
 16  \w     99.00 124.00   0.50    0.50    --  102.75 135.00  50.00   50
 17  \w    119.00 146.00   0.50    0.50    --  102.75 134.00-128.00   54
 18  \w    -66.00 -41.00   0.50    0.50    -- -102.75  61.00-150.00   50
 19  \w    -62.00 -37.00   0.50    0.50    -- -102.75  61.00-180.00   50
 20  \w    -87.00 -55.00   0.50    0.50    -- -102.75  77.00-180.00   64
 21  \w    -95.00 -32.00   0.50    0.50    -- -102.75  77.00-120.00  126
 22  \w    -56.00 -31.00   0.50    0.50    -- -102.75  61.00 -90.00   50
 23  \w    -22.00  26.00   0.50    0.12    --  -47.66  19.00-150.00   96
 24  \w    -23.00  24.00   0.50    0.12    --  -47.66  19.00 -90.00   94
 25  \w    -65.00 -31.00   0.50    0.50    -- -102.75  61.00   0.00   68
 26  \w    -80.00 -54.00   0.50    0.50    -- -102.75  77.00  30.00   52
 27  \w   -110.00 -35.00   0.50    0.50    -- -102.75 125.00 -30.00  150
 28  \w   -117.00 -36.00   0.50    0.50    -- -102.75 134.00-128.00  162
 29  \w    -66.00 -40.00   0.50    0.12    --  -47.66 134.00-128.00   52
 30  \w    -84.00 -58.00   0.50    0.12    --  -47.66 135.00  50.00   52
 31  \w   -119.00 -49.00   0.50    0.50    -- -102.75 135.00  50.00  140
 32  \w   -174.00 -96.00   0.50    0.50    -- -102.75 -15.00 150.00  156
 33  \w   -169.00 -93.00   0.50    0.50    -- -102.75 -45.00  60.00  152
 34  \w   -118.00 -79.00   0.50    0.12    --  -47.66-135.00 -15.00   78
 35  \w   -145.00-120.00   0.50    0.50    -- -102.75-135.00 -15.00   50
 36  \w   -111.00 -85.00   0.50    0.12    --  -47.66-134.00 164.00   52
 37  \w   -145.00-120.00   0.50    0.50    -- -102.75-134.00 164.00   50
;
_diffrn_measurement_device 'four-circle diffractometer'
_diffrn_measurement_device_type 'XtaLAB Synergy R, DW system, HyPix'
_diffrn_measurement_method '\w scans'
_diffrn_orient_matrix_type 'CrysAlisPro convention (1999,Acta A55,543-557)'
_diffrn_orient_matrix_UB_11 -0.0590449000
_diffrn_orient_matrix_UB_12 -0.0870313000
_diffrn_orient_matrix_UB_13 -0.1338284000
_diffrn_orient_matrix_UB_21 0.0259139000
_diffrn_orient_matrix_UB_22 0.1287211000
_diffrn_orient_matrix_UB_23 -0.0429233000
_diffrn_orient_matrix_UB_31 0.1916966000
_diffrn_orient_matrix_UB_32 -0.0164982000
_diffrn_orient_matrix_UB_33 -0.0006819000
_diffrn_radiation_monochromator mirror
_diffrn_radiation_probe x-ray
_diffrn_radiation_type 'Cu K\a'
_diffrn_radiation_wavelength 1.54184
_diffrn_reflns_av_R_equivalents 0.0846
_diffrn_reflns_av_unetI/netI 0.0667
_diffrn_reflns_Laue_measured_fraction_full 0.993
_diffrn_reflns_Laue_measured_fraction_max 0.951
_diffrn_reflns_limit_h_max 9
_diffrn_reflns_limit_h_min -7
_diffrn_reflns_limit_k_max 12
_diffrn_reflns_limit_k_min -13
_diffrn_reflns_limit_l_max 14
_diffrn_reflns_limit_l_min -14
_diffrn_reflns_number 10421
_diffrn_reflns_point_group_measured_fraction_full 0.993
_diffrn_reflns_point_group_measured_fraction_max 0.951
_diffrn_reflns_theta_full 67.684
_diffrn_reflns_theta_max 76.321
_diffrn_reflns_theta_min 4.033
_diffrn_source 'Rotating-anode X-ray tube'
_diffrn_source_type 'Rigaku (Cu) X-ray Source'
_exptl_absorpt_coefficient_mu 0.829
_exptl_absorpt_correction_T_max 1.00000
_exptl_absorpt_correction_T_min 0.38091
_exptl_absorpt_correction_type multi-scan
_exptl_absorpt_process_details
;
CrysAlisPro 1.171.42.91a (Rigaku Oxford Diffraction, 2023)
Empirical absorption correction using spherical harmonics,
implemented in SCALE3 ABSPACK scaling algorithm.
;
_exptl_crystal_colour colourless
_exptl_crystal_colour_primary colourless
_exptl_crystal_density_diffrn 1.390
_exptl_crystal_description block
_exptl_crystal_F_000 394
_exptl_crystal_recrystallization_method 'Vapour deposition'
_exptl_crystal_size_max 0.6
_exptl_crystal_size_mid 0.15
_exptl_crystal_size_min 0.1
_refine_diff_density_max 0.700
_refine_diff_density_min -0.501
_refine_diff_density_rms 0.119
_refine_ls_extinction_method none
_refine_ls_goodness_of_fit_ref 1.022
_refine_ls_hydrogen_treatment constr
_refine_ls_matrix_type full
_refine_ls_number_parameters 248
_refine_ls_number_reflns 3526
_refine_ls_number_restraints 0
_refine_ls_restrained_S_all 1.022
_refine_ls_R_factor_all 0.0937
_refine_ls_R_factor_gt 0.0850
_refine_ls_shift/su_max 0.000
_refine_ls_shift/su_mean 0.000
_refine_ls_structure_factor_coef Fsqd
_refine_ls_weighting_details 'w=1/[\s^2^(Fo^2^)+(0.1894P)^2^+0.0987P] where P=(Fo^2^+2Fc^2^)/3'
_refine_ls_weighting_scheme calc
_refine_ls_wR_factor_gt 0.2299
_refine_ls_wR_factor_ref 0.2396
_reflns_Friedel_coverage 0.000
_reflns_number_gt 2949
_reflns_number_total 3526
_reflns_threshold_expression 'I > 2\s(I)'
_cod_data_source_file d5cp04027b2.cif
_cod_data_source_block hyd_BzIm
_cod_original_cell_volume 887.21(7)
_cod_database_code 7251711
_shelx_shelxl_version_number 2019/3
_shelx_space_group_comment
;
The symmetry employed for this shelxl refinement is uniquely defined
by the following loop, which should always be used as a source of
symmetry information in preference to the above space-group names.
They are only intended as comments.
;
_shelx_estimated_absorpt_t_max 0.922
_shelx_estimated_absorpt_t_min 0.636
_olex2_refinement_description
;
1. Fixed Uiso
 At 1.2 times of:
  All C(H) groups, All C(H,H) groups, All N(H) groups
 At 1.5 times of:
  All C(H,H,H) groups, All O(H) groups
2.a Secondary CH2 refined with riding coordinates:
 C12(H12A,H12B), C11(H11A,H11B), C18(H18A,H18B), C15(H15A,H15B)
2.b Aromatic/amide H refined with riding coordinates:
 N2(H2), C2(H2A), C5(H5), C3(H3), C4(H4)
2.c Idealised Me refined as rotating group:
 C19(H19A,H19B,H19C), C20(H20A,H20B,H20C), C16(H16A,H16B,H16C)
2.d Idealised tetrahedral OH refined as rotating group:
 O5(H5A)
;
_olex2_submission_special_instructions 'No special instructions were received'
_oxdiff_exptl_absorpt_empirical_details
;
Empirical correction (ABSPACK) includes:
- Absorption correction using spherical harmonics
- Frame scaling
;
_oxdiff_exptl_absorpt_empirical_full_max 2.072
_oxdiff_exptl_absorpt_empirical_full_min 0.323

loop_
_space_group_symop_operation_xyz
'x, y, z'
'-x, -y, -z'

loop_
_atom_site_label
_atom_site_type_symbol
_atom_site_fract_x
_atom_site_fract_y
_atom_site_fract_z
_atom_site_U_iso_or_equiv
_atom_site_adp_type
_atom_site_occupancy
_atom_site_site_symmetry_order
_atom_site_calc_flag
_atom_site_refinement_flags_posn
_atom_site_refinement_flags_adp
_atom_site_refinement_flags_occupancy
_atom_site_disorder_assembly
_atom_site_disorder_group
O4 O 0.2591(2) 0.08229(17) 0.13629(16) 0.0299(4) Uani 1 1 d . . . . .
O3 O 0.1279(2) 0.22318(18) 0.25697(17) 0.0323(5) Uani 1 1 d . . . . .
O5 O 0.6362(2) 0.36698(18) 0.70593(18) 0.0336(5) Uani 1 1 d . . . . .
H5A H 0.735704 0.344081 0.710075 0.050 Uiso 1 1 calc R U . . .
O2 O 0.5825(2) 0.20449(17) 0.34992(17) 0.0299(4) Uani 1 1 d . . . . .
O1 O 0.5668(2) -0.02226(17) 0.30788(18) 0.0320(5) Uani 1 1 d . . . . .
N2 N 0.2799(2) 0.3260(2) 0.72540(19) 0.0260(5) Uani 1 1 d . . . . .
H2 H 0.372473 0.295640 0.704202 0.031 Uiso 1 1 calc R U . . .
N1 N -0.0013(2) 0.33455(19) 0.72951(19) 0.0250(5) Uani 1 1 d . . . . .
C13 C 0.3114(3) 0.0803(2) 0.3422(2) 0.0247(5) Uani 1 1 d . . . . .
C9 C 0.1437(3) 0.0872(2) 0.4953(2) 0.0243(5) Uani 1 1 d . . . . .
C7 C 0.1085(3) 0.2627(2) 0.6792(2) 0.0238(5) Uani 1 1 d . . . . .
C14 C 0.5015(3) 0.0775(2) 0.3301(2) 0.0248(5) Uani 1 1 d . . . . .
C17 C 0.2216(3) 0.1395(2) 0.2432(2) 0.0254(5) Uani 1 1 d . . . . .
C8 C 0.0551(3) 0.1306(2) 0.5880(2) 0.0244(5) Uani 1 1 d . . . . .
C6 C 0.2809(3) 0.4455(2) 0.8109(2) 0.0262(5) Uani 1 1 d . . . . .
C1 C 0.1041(3) 0.4503(2) 0.8126(2) 0.0261(5) Uani 1 1 d . . . . .
C12 C 0.2113(3) -0.0636(2) 0.3241(2) 0.0256(5) Uani 1 1 d . . . . .
H12A H 0.143064 -0.103324 0.238840 0.031 Uiso 1 1 calc R U . . .
H12B H 0.293200 -0.124664 0.345287 0.031 Uiso 1 1 calc R U . . .
C10 C 0.0912(3) -0.0399(2) 0.4110(2) 0.0243(5) Uani 1 1 d . . . . .
C2 C 0.0579(3) 0.5600(2) 0.8907(2) 0.0301(6) Uani 1 1 d . . . . .
H2A H -0.061306 0.564829 0.892242 0.036 Uiso 1 1 calc R U . . .
C11 C 0.3015(3) 0.1639(2) 0.4706(2) 0.0255(5) Uani 1 1 d . . . . .
H11A H 0.409618 0.167698 0.532252 0.031 Uiso 1 1 calc R U . . .
H11B H 0.284463 0.257508 0.470948 0.031 Uiso 1 1 calc R U . . .
C18 C 0.1936(3) 0.1381(3) 0.0363(2) 0.0317(6) Uani 1 1 d . . . . .
H18A H 0.250683 0.233613 0.054604 0.038 Uiso 1 1 calc R U . . .
H18B H 0.065219 0.135322 0.024079 0.038 Uiso 1 1 calc R U . . .
C5 C 0.4166(3) 0.5484(2) 0.8855(2) 0.0313(6) Uani 1 1 d . . . . .
H5 H 0.535768 0.545325 0.882808 0.038 Uiso 1 1 calc R U . . .
C15 C 0.7612(3) 0.2228(3) 0.3306(3) 0.0312(6) Uani 1 1 d . . . . .
H15A H 0.756570 0.217954 0.244001 0.037 Uiso 1 1 calc R U . . .
H15B H 0.823183 0.150433 0.351238 0.037 Uiso 1 1 calc R U . . .
C19 C 0.2355(3) 0.0536(3) -0.0761(3) 0.0366(6) Uani 1 1 d . . . . .
H19A H 0.201182 0.092999 -0.143815 0.055 Uiso 1 1 calc R U . . .
H19B H 0.170753 -0.038927 -0.097139 0.055 Uiso 1 1 calc R U . . .
H19C H 0.361792 0.051558 -0.060894 0.055 Uiso 1 1 calc R U . . .
C20 C 0.6215(3) 0.4661(3) 0.6402(3) 0.0338(6) Uani 1 1 d . . . . .
H20A H 0.591264 0.420827 0.552439 0.051 Uiso 1 1 calc R U . . .
H20B H 0.733654 0.527885 0.661802 0.051 Uiso 1 1 calc R U . . .
H20C H 0.529433 0.517640 0.661263 0.051 Uiso 1 1 calc R U . . .
C16 C 0.8561(3) 0.3584(3) 0.4106(3) 0.0329(6) Uani 1 1 d . . . . .
H16A H 0.789693 0.428866 0.393283 0.049 Uiso 1 1 calc R U . . .
H16B H 0.972891 0.375404 0.394798 0.049 Uiso 1 1 calc R U . . .
H16C H 0.867969 0.359871 0.496336 0.049 Uiso 1 1 calc R U . . .
C3 C 0.1926(3) 0.6616(2) 0.9661(2) 0.0320(6) Uani 1 1 d . . . . .
H3 H 0.164956 0.737089 1.020576 0.038 Uiso 1 1 calc R U . . .
C4 C 0.3682(3) 0.6553(2) 0.9635(2) 0.0327(6) Uani 1 1 d . . . . .
H4 H 0.456985 0.726447 1.016913 0.039 Uiso 1 1 calc R U . . .

loop_
_atom_site_aniso_label
_atom_site_aniso_U_11
_atom_site_aniso_U_22
_atom_site_aniso_U_33
_atom_site_aniso_U_23
_atom_site_aniso_U_13
_atom_site_aniso_U_12
O4 0.0283(9) 0.0294(9) 0.0348(10) 0.0083(7) 0.0122(7) 0.0091(7)
O3 0.0278(9) 0.0305(9) 0.0422(11) 0.0098(8) 0.0132(7) 0.0116(7)
O5 0.0197(8) 0.0316(9) 0.0529(12) 0.0146(8) 0.0121(7) 0.0058(7)
O2 0.0203(8) 0.0253(9) 0.0453(11) 0.0074(7) 0.0144(7) 0.0021(6)
O1 0.0237(8) 0.0267(9) 0.0508(12) 0.0127(8) 0.0163(7) 0.0077(6)
N2 0.0166(9) 0.0227(10) 0.0371(12) 0.0039(8) 0.0083(8) 0.0034(7)
N1 0.0215(9) 0.0207(9) 0.0342(11) 0.0077(8) 0.0098(7) 0.0034(7)
C13 0.0194(10) 0.0211(11) 0.0345(13) 0.0052(9) 0.0112(9) 0.0042(8)
C9 0.0176(10) 0.0222(11) 0.0347(13) 0.0085(9) 0.0090(9) 0.0032(8)
C7 0.0170(10) 0.0225(11) 0.0333(13) 0.0083(9) 0.0084(8) 0.0033(8)
C14 0.0211(10) 0.0241(11) 0.0303(12) 0.0079(9) 0.0087(8) 0.0031(8)
C17 0.0186(10) 0.0229(11) 0.0334(13) 0.0045(9) 0.0091(8) -0.0003(8)
C8 0.0176(10) 0.0240(11) 0.0325(13) 0.0081(9) 0.0069(8) 0.0043(8)
C6 0.0250(11) 0.0213(11) 0.0325(13) 0.0061(9) 0.0098(9) 0.0025(8)
C1 0.0237(11) 0.0236(11) 0.0311(13) 0.0065(9) 0.0087(9) 0.0031(8)
C12 0.0190(10) 0.0216(11) 0.0365(13) 0.0052(9) 0.0117(9) 0.0028(8)
C10 0.0170(10) 0.0234(11) 0.0339(13) 0.0087(9) 0.0081(8) 0.0041(8)
C2 0.0253(11) 0.0271(12) 0.0398(14) 0.0091(10) 0.0104(10) 0.0076(9)
C11 0.0206(11) 0.0222(11) 0.0334(13) 0.0055(9) 0.0096(9) 0.0014(8)
C18 0.0285(12) 0.0314(13) 0.0386(15) 0.0134(11) 0.0105(10) 0.0060(9)
C5 0.0232(11) 0.0260(12) 0.0413(15) 0.0049(10) 0.0078(10) 0.0010(9)
C15 0.0206(11) 0.0310(13) 0.0425(15) 0.0069(11) 0.0146(10) 0.0017(9)
C19 0.0311(13) 0.0382(15) 0.0399(15) 0.0097(11) 0.0110(11) 0.0018(10)
C20 0.0276(12) 0.0273(12) 0.0495(16) 0.0122(11) 0.0143(11) 0.0048(9)
C16 0.0221(11) 0.0325(13) 0.0436(15) 0.0075(11) 0.0115(10) 0.0029(9)
C3 0.0356(13) 0.0219(11) 0.0381(14) 0.0046(10) 0.0116(10) 0.0068(9)
C4 0.0317(12) 0.0235(12) 0.0387(15) 0.0043(10) 0.0067(10) 0.0004(9)

loop_
_atom_type_symbol
_atom_type_description
_atom_type_scat_dispersion_real
_atom_type_scat_dispersion_imag
_atom_type_scat_source
C C 0.0181 0.0091 'International Tables Vol C Tables 4.2.6.8 and 6.1.1.4'
H H 0.0000 0.0000 'International Tables Vol C Tables 4.2.6.8 and 6.1.1.4'
N N 0.0311 0.0180 'International Tables Vol C Tables 4.2.6.8 and 6.1.1.4'
O O 0.0492 0.0322 'International Tables Vol C Tables 4.2.6.8 and 6.1.1.4'

loop_
_citation_id
_citation_doi
_citation_year
1 10.1002/cplu.202400612 2025

loop_
_geom_angle_atom_site_label_1
_geom_angle_atom_site_label_2
_geom_angle_atom_site_label_3
_geom_angle
_geom_angle_site_symmetry_1
_geom_angle_site_symmetry_3
_geom_angle_publ_flag
C17 O4 C18 115.88(19) . . ?
C20 O5 H5A 109.5 . . ?
C14 O2 C15 117.48(18) . . ?
C7 N2 H2 126.2 . . ?
C7 N2 C6 107.62(19) . . ?
C6 N2 H2 126.2 . . ?
C7 N1 C1 105.53(19) . . ?
C14 C13 C12 111.77(18) . . ?
C14 C13 C11 112.20(19) . . ?
C17 C13 C14 107.00(19) . . ?
C17 C13 C12 109.19(19) . . ?
C17 C13 C11 111.22(18) . . ?
C12 C13 C11 105.49(19) . . ?
C8 C9 C11 128.0(2) . . ?
C10 C9 C8 121.5(2) . . ?
C10 C9 C11 110.5(2) . . ?
N2 C7 C8 123.63(19) . . ?
N1 C7 N2 111.8(2) . . ?
N1 C7 C8 124.5(2) . . ?
O2 C14 C13 109.03(18) . . ?
O1 C14 O2 125.6(2) . . ?
O1 C14 C13 125.3(2) . . ?
O4 C17 C13 110.33(19) . . ?
O3 C17 O4 124.1(2) . . ?
O3 C17 C13 125.5(2) . . ?
C9 C8 C7 122.9(2) . . ?
C9 C8 C10 116.5(2) . 2_556 ?
C10 C8 C7 120.6(2) 2_556 . ?
N2 C6 C1 105.5(2) . . ?
N2 C6 C5 132.3(2) . . ?
C5 C6 C1 122.2(2) . . ?
N1 C1 C6 109.5(2) . . ?
N1 C1 C2 130.0(2) . . ?
C2 C1 C6 120.4(2) . . ?
C13 C12 H12A 111.1 . . ?
C13 C12 H12B 111.1 . . ?
H12A C12 H12B 109.0 . . ?
C10 C12 C13 103.48(18) . . ?
C10 C12 H12A 111.1 . . ?
C10 C12 H12B 111.1 . . ?
C9 C10 C8 122.0(2) . 2_556 ?
C9 C10 C12 111.10(19) . . ?
C8 C10 C12 126.9(2) 2_556 . ?
C1 C2 H2A 121.2 . . ?
C3 C2 C1 117.5(2) . . ?
C3 C2 H2A 121.2 . . ?
C13 C11 H11A 111.0 . . ?
C13 C11 H11B 111.0 . . ?
C9 C11 C13 103.84(18) . . ?
C9 C11 H11A 111.0 . . ?
C9 C11 H11B 111.0 . . ?
H11A C11 H11B 109.0 . . ?
O4 C18 H18A 110.2 . . ?
O4 C18 H18B 110.2 . . ?
O4 C18 C19 107.5(2) . . ?
H18A C18 H18B 108.5 . . ?
C19 C18 H18A 110.2 . . ?
C19 C18 H18B 110.2 . . ?
C6 C5 H5 121.8 . . ?
C4 C5 C6 116.5(2) . . ?
C4 C5 H5 121.8 . . ?
O2 C15 H15A 110.1 . . ?
O2 C15 H15B 110.1 . . ?
O2 C15 C16 108.19(19) . . ?
H15A C15 H15B 108.4 . . ?
C16 C15 H15A 110.1 . . ?
C16 C15 H15B 110.1 . . ?
C18 C19 H19A 109.5 . . ?
C18 C19 H19B 109.5 . . ?
C18 C19 H19C 109.5 . . ?
H19A C19 H19B 109.5 . . ?
H19A C19 H19C 109.5 . . ?
H19B C19 H19C 109.5 . . ?
O5 C20 H20A 109.5 . . ?
O5 C20 H20B 109.5 . . ?
O5 C20 H20C 109.5 . . ?
H20A C20 H20B 109.5 . . ?
H20A C20 H20C 109.5 . . ?
H20B C20 H20C 109.5 . . ?
C15 C16 H16A 109.5 . . ?
C15 C16 H16B 109.5 . . ?
C15 C16 H16C 109.5 . . ?
H16A C16 H16B 109.5 . . ?
H16A C16 H16C 109.5 . . ?
H16B C16 H16C 109.5 . . ?
C2 C3 H3 119.3 . . ?
C2 C3 C4 121.4(2) . . ?
C4 C3 H3 119.3 . . ?
C5 C4 C3 122.0(2) . . ?
C5 C4 H4 119.0 . . ?
C3 C4 H4 119.0 . . ?

loop_
_geom_bond_atom_site_label_1
_geom_bond_atom_site_label_2
_geom_bond_distance
_geom_bond_site_symmetry_2
_geom_bond_publ_flag
O4 C17 1.343(3) . ?
O4 C18 1.456(3) . ?
O3 C17 1.199(3) . ?
O5 H5A 0.8400 . ?
O5 C20 1.425(3) . ?
O2 C14 1.337(3) . ?
O2 C15 1.470(3) . ?
O1 C14 1.196(3) . ?
N2 H2 0.8800 . ?
N2 C7 1.373(3) . ?
N2 C6 1.377(3) . ?
N1 C7 1.329(3) . ?
N1 C1 1.393(3) . ?
C13 C14 1.535(3) . ?
C13 C17 1.526(3) . ?
C13 C12 1.549(3) . ?
C13 C11 1.550(3) . ?
C9 C8 1.406(3) . ?
C9 C10 1.390(3) . ?
C9 C11 1.516(3) . ?
C7 C8 1.463(3) . ?
C8 C10 1.408(3) 2_556 ?
C6 C1 1.404(3) . ?
C6 C5 1.396(3) . ?
C1 C2 1.396(3) . ?
C12 H12A 0.9900 . ?
C12 H12B 0.9900 . ?
C12 C10 1.512(3) . ?
C2 H2A 0.9500 . ?
C2 C3 1.387(4) . ?
C11 H11A 0.9900 . ?
C11 H11B 0.9900 . ?
C18 H18A 0.9900 . ?
C18 H18B 0.9900 . ?
C18 C19 1.499(4) . ?
C5 H5 0.9500 . ?
C5 C4 1.385(4) . ?
C15 H15A 0.9900 . ?
C15 H15B 0.9900 . ?
C15 C16 1.493(3) . ?
C19 H19A 0.9800 . ?
C19 H19B 0.9800 . ?
C19 H19C 0.9800 . ?
C20 H20A 0.9800 . ?
C20 H20B 0.9800 . ?
C20 H20C 0.9800 . ?
C16 H16A 0.9800 . ?
C16 H16B 0.9800 . ?
C16 H16C 0.9800 . ?
C3 H3 0.9500 . ?
C3 C4 1.399(4) . ?
C4 H4 0.9500 . ?

loop_
_geom_torsion_atom_site_label_1
_geom_torsion_atom_site_label_2
_geom_torsion_atom_site_label_3
_geom_torsion_atom_site_label_4
_geom_torsion
_geom_torsion_site_symmetry_1
_geom_torsion_site_symmetry_2
_geom_torsion_site_symmetry_3
_geom_torsion_site_symmetry_4
_geom_torsion_publ_flag
N2 C7 C8 C9 -34.0(4) . . . . ?
N2 C7 C8 C10 146.4(2) . . . 2_556 ?
N2 C6 C1 N1 0.3(3) . . . . ?
N2 C6 C1 C2 179.9(2) . . . . ?
N2 C6 C5 C4 -179.1(3) . . . . ?
N1 C7 C8 C9 147.6(2) . . . . ?
N1 C7 C8 C10 -31.9(3) . . . 2_556 ?
N1 C1 C2 C3 179.0(2) . . . . ?
C13 C12 C10 C9 -15.9(3) . . . . ?
C13 C12 C10 C8 164.7(2) . . . 2_556 ?
C7 N2 C6 C1 -0.3(3) . . . . ?
C7 N2 C6 C5 179.9(3) . . . . ?
C7 N1 C1 C6 -0.2(3) . . . . ?
C7 N1 C1 C2 -179.8(3) . . . . ?
C14 O2 C15 C16 -152.8(2) . . . . ?
C14 C13 C17 O4 45.7(2) . . . . ?
C14 C13 C17 O3 -135.6(2) . . . . ?
C14 C13 C12 C10 145.2(2) . . . . ?
C14 C13 C11 C9 -143.91(19) . . . . ?
C17 O4 C18 C19 -175.28(19) . . . . ?
C17 C13 C14 O2 62.2(2) . . . . ?
C17 C13 C14 O1 -118.5(3) . . . . ?
C17 C13 C12 C10 -96.6(2) . . . . ?
C17 C13 C11 C9 96.3(2) . . . . ?
C8 C9 C10 C8 1.5(4) . . . 2_556 ?
C8 C9 C10 C12 -178.0(2) . . . . ?
C8 C9 C11 C13 -167.2(2) . . . . ?
C6 N2 C7 N1 0.2(3) . . . . ?
C6 N2 C7 C8 -178.3(2) . . . . ?
C6 C1 C2 C3 -0.6(4) . . . . ?
C6 C5 C4 C3 -1.3(4) . . . . ?
C1 N1 C7 N2 0.0(3) . . . . ?
C1 N1 C7 C8 178.5(2) . . . . ?
C1 C6 C5 C4 1.1(4) . . . . ?
C1 C2 C3 C4 0.5(4) . . . . ?
C12 C13 C14 O2 -178.3(2) . . . . ?
C12 C13 C14 O1 1.0(3) . . . . ?
C12 C13 C17 O4 -75.4(2) . . . . ?
C12 C13 C17 O3 103.3(3) . . . . ?
C12 C13 C11 C9 -22.0(2) . . . . ?
C10 C9 C8 C7 179.0(2) . . . . ?
C10 C9 C8 C10 -1.4(4) . . . 2_556 ?
C10 C9 C11 C13 12.8(3) . . . . ?
C2 C3 C4 C5 0.5(4) . . . . ?
C11 C13 C14 O2 -60.0(3) . . . . ?
C11 C13 C14 O1 119.3(3) . . . . ?
C11 C13 C17 O4 168.61(17) . . . . ?
C11 C13 C17 O3 -12.7(3) . . . . ?
C11 C13 C12 C10 23.0(2) . . . . ?
C11 C9 C8 C7 -0.9(4) . . . . ?
C11 C9 C8 C10 178.7(2) . . . 2_556 ?
C11 C9 C10 C8 -178.6(2) . . . 2_556 ?
C11 C9 C10 C12 1.9(3) . . . . ?
C18 O4 C17 O3 6.4(3) . . . . ?
C18 O4 C17 C13 -174.93(17) . . . . ?
C5 C6 C1 N1 -179.9(2) . . . . ?
C5 C6 C1 C2 -0.2(4) . . . . ?
C15 O2 C14 O1 6.6(4) . . . . ?
C15 O2 C14 C13 -174.1(2) . . . . ?
